data_2001478
loop_
_publ_author_name
'Aquino, M. A. S.'
'Crutchley, R. J.'
'Lee, F. L.'
'Gabe, E. J.'
'Bensimon, C.'

_publ_section_title
;
 Structure of 1,4-benzenedicyanamide dianion derivatives
;
_journal_issue 8
_journal_name_full 'Acta Crystallographica Section C'
_journal_page_first 1543
_journal_page_last 1547
_journal_paper_doi 10.1107/S0108270193001428
_journal_volume 49
_journal_year 1993
_chemical_formula_moiety '(C24 H20 As)2,C8 H2 Cl2 N4'
_chemical_formula_sum 'C56 H42 As2 Cl2 N4'
_chemical_formula_weight 991.71
_space_group_IT_number 14
_space_group_name_Hall '-P 2yn'
_space_group_name_H-M_alt 'P 1 21/n 1'
_symmetry_cell_setting monoclinic
_symmetry_space_group_name_Hall '-P 2yn'
_symmetry_space_group_name_H-M 'P 1 21/n 1'
_cell_angle_alpha 90
_cell_angle_beta 102.875(14)
_cell_angle_gamma 90
_cell_formula_units_Z 2
_cell_length_a 9.867(2)
_cell_length_b 18.3696(19)
_cell_length_c 13.1791(11)
_cell_measurement_reflns_used 23
_cell_measurement_temperature 295
_cell_measurement_theta_max 22.5
_cell_measurement_theta_min 20
_cell_volume 2328.7(6)
_diffrn_measurement_device Enraf-Nonius
_diffrn_measurement_method \q/2\q
_diffrn_radiation_type MoK\a
_diffrn_radiation_wavelength 0.70930
_diffrn_reflns_av_R_equivalents 0.006
_diffrn_reflns_limit_h_max 10
_diffrn_reflns_limit_h_min -10
_diffrn_reflns_limit_k_max 19
_diffrn_reflns_limit_k_min 0
_diffrn_reflns_limit_l_max 14
_diffrn_reflns_limit_l_min 0
_diffrn_reflns_number 3068
_diffrn_reflns_theta_max 22.45
_diffrn_standards_decay_% 0.55
_diffrn_standards_interval_time 150
_diffrn_standards_number 3
_exptl_absorpt_coefficient_mu 1.59
_exptl_absorpt_correction_type none
_exptl_crystal_colour Yellow
_exptl_crystal_density_diffrn 1.414
_exptl_crystal_description cubic
_exptl_crystal_size_max 0.40
_exptl_crystal_size_mid 0.30
_exptl_crystal_size_min 0.20
_refine_diff_density_max 0.260
_refine_diff_density_min -0.290
_refine_ls_extinction_coef '0.842 (32) microns'
_refine_ls_goodness_of_fit_obs 4.02
_refine_ls_hydrogen_treatment refall
_refine_ls_number_parameters 374
_refine_ls_number_reflns 2685
_refine_ls_R_factor_obs 0.026
_refine_ls_shift/esd_max 280
_refine_ls_structure_factor_coef F
_refine_ls_wR_factor_obs 0.020
_reflns_number_observed 2685
_reflns_number_total 3041
_reflns_observed_criterion I>2.5\s(I)
_cod_data_source_file cd1008.cif
_cod_data_source_block cd1008_structure_3_of_4
_cod_original_cell_volume 2328.8(16)
_cod_database_code 2001478

loop_
_space_group_symop_id
_space_group_symop_operation_xyz
1 x,y,z
2 -x+1/2,y+1/2,-z+1/2
3 -x,-y,-z
4 x+1/2,-y+1/2,z+1/2

loop_
_atom_site_label
_atom_site_fract_x
_atom_site_fract_y
_atom_site_fract_z
As .74097(3) .579932(14) .13745(2)
Cl .31768(7) .96919(4) 1.05046(6)
N(1) -.0486(3) .75236(13) .9337(2)
N(2) .1035(2) .85947(13) .97190(18)
C(1) .0179(3) .80482(17) .9515(2)
C(2) .0495(3) .92818(15) .98368(18)
C(3) .1394(3) .98515(15) 1.02200(19)
C(4) -.0916(3) .94632(16) .9612(2)
C(5) .7779(2) .54540(14) .00957(19)
C(6) .7711(3) .47181(16) -.0109(3)
C(7) .7921(3) .44574(19) -.1035(3)
C(8) .8204(3) .4923(2) -.1762(3)
C(9) .8281(3) .56579(19) -.1569(3)
C(10) .8067(3) .59307(17) -.0638(2)
C(11) .8952(3) .63090(14) .2185(2)
C(12) .9693(3) .67929(16) .1723(3)
C(13) 1.0817(4) .71571(19) .2336(4)
C(14) 1.1174(4) .7035(2) .3387(4)
C(15) 1.0434(4) .6573(2) .3850(3)
C(16) .9302(4) .62080(18) .3252(3)
C(17) .5856(2) .64374(13) .1096(2)
C(18) .5533(3) .68228(16) .1912(3)
C(19) .4443(3) .73131(17) .1717(3)
C(20) .3685(3) .74211(18) .0723(3)
C(21) .3997(3) .70319(19) -.0074(3)
C(22) .5072(3) .65390(16) .0099(3)
C(23) .7060(3) .49685(13) .21524(18)
C(24) .8157(3) .45022(17) .2526(2)
C(25) .7905(4) .38805(18) .3049(3)
C(26) .6608(4) .37319(19) .3183(3)
C(27) .5529(4) .4197(2) .2814(2)
C(28) .5762(3) .48219(17) .2295(2)
H(4) -.156(2) .9144(11) .9427(16)
H(6) .749(2) .4411(11) .0333(15)
H(7) .783(3) .3941(16) -.116(2)
H(8) .836(2) .4749(13) -.2403(18)
H(9) .853(2) .5981(13) -.2026(18)
H(10) .821(2) .6434(12) -.0482(17)
H(12) .943(3) .6863(14) .0935(19)
H(13) 1.132(3) .7508(15) .200(2)
H(14) 1.199(3) .7272(15) .374(2)
H(15) 1.070(3) .6457(17) .463(3)
H(16) .880(3) .5890(13) .3529(18)
H(18) .608(2) .6757(12) .2594(17)
H(19) .427(3) .7536(14) .2278(18)
H(20) .291(3) .7769(13) .0634(18)
H(21) .357(3) .7088(14) -.0704(19)
H(22) .530(2) .6255(12) -.0428(18)
H(24) .908(3) .4597(13) .2418(18)
H(25) .867(3) .3579(14) .332(2)
H(26) 0.637(3) 0.3316(16) 0.357(2)
H(27) 0.460(3) 0.4079(14) 0.2907(19)
H(28) 0.511(2) 0.5122(12) 0.2056(17)

loop_
_geom_angle_atom_site_label_1
_geom_angle_atom_site_label_2
_geom_angle_atom_site_label_3
_geom_angle
_geom_angle_publ_flag
C(5) As C(11) 111.90(11) no
C(5) As C(17) 109.80(11) no
C(5) As C(23) 107.50(11) no
C(11) As C(17) 108.40(10) no
C(11) As C(23) 108.04(11) no
C(17) As C(23) 111.21(11) no
C(1) N(2) C(2) 118.4(2) yes
N(1) C(1) N(2) 174.2(3) yes
N(2) C(2) C(3) 119.5(2) yes
N(2) C(2) C(4) 125.5(3) yes
C(3) C(2) C(4) 115.0(2) yes
Cl C(3) C(2) 118.9(2) yes
Cl C(3) C(4)a 119.0(2) no
C(2) C(3) C(4)a 122.1(2) yes
C(2) C(4) C(3)a 122.9(3) no
C(2) C(4) H(4) 122.2(14) no
C(3)a C(4) H(4) 114.5(14) no
As C(5) C(6) 119.2(2) no
As C(5) C(10) 121.1(2) no
C(6) C(5) C(10) 119.6(3) no
C(5) C(6) C(7) 120.5(3) no
C(5) C(6) H(6) 120.8(13) no
C(7) C(6) H(6) 118.6(13) no
C(6) C(7) C(8) 120.3(3) no
C(6) C(7) H(7) 117.8(17) no
C(8) C(7) H(7) 121.9(17) no
C(7) C(8) C(9) 120.0(3) no
C(7) C(8) H(8) 121.0(15) no
C(9) C(8) H(8) 119.0(15) no
C(8) C(9) C(10) 120.4(3) no
C(8) C(9) H(9) 121.8(14) no
C(10) C(9) H(9) 117.6(14) no
C(5) C(10) C(9) 119.2(3) no
C(5) C(10) H(10) 120.7(14) no
C(9) C(10) H(10) 119.8(14) no
As C(11) C(12) 120.5(2) no
As C(11) C(16) 119.5(2) no
C(12) C(11) C(16) 120.0(3) no
C(11) C(12) C(13) 119.2(3) no
C(11) C(12) H(12) 119.5(14) no
C(13) C(12) H(12) 121.2(14) no
C(12) C(13) C(14) 120.1(4) no
C(12) C(13) H(13) 118.3(17) no
C(14) C(13) H(13) 121.5(17) no
C(13) C(14) C(15) 121.1(4) no
C(13) C(14) H(14) 115.0(18) no
C(15) C(14) H(14) 123.9(18) no
C(14) C(15) C(16) 119.7(4) no
C(14) C(15) H(15) 122.7(18) no
C(16) C(15) H(15) 117.6(18) no
C(11) C(16) C(15) 120.0(4) no
C(11) C(16) H(16) 117.7(16) no
C(15) C(16) H(16) 122.2(16) no
As C(17) C(18) 118.8(2) no
As C(17) C(22) 121.6(2) no
C(18) C(17) C(22) 119.6(3) no
C(17) C(18) C(19) 119.6(3) no
C(17) C(18) H(18) 119.3(13) no
C(19) C(18) H(18) 121.1(13) no
C(18) C(19) C(20) 120.6(3) no
C(18) C(19) H(19) 115.5(16) no
C(20) C(19) H(19) 123.9(16) no
C(19) C(20) C(21) 119.5(3) no
C(19) C(20) H(20) 116.8(14) no
C(21) C(20) H(20) 123.6(14) no
C(20) C(21) C(22) 121.1(3) no
C(20) C(21) H(21) 123.0(17) no
C(22) C(21) H(21) 115.9(17) no
C(17) C(22) C(21) 119.7(3) no
C(17) C(22) H(22) 117.2(14) no
C(21) C(22) H(22) 123.1(14) no
As C(23) C(24) 117.7(2) no
As C(23) C(28) 121.3(2) no
C(24) C(23) C(28) 120.9(3) no
C(23) C(24) C(25) 118.4(3) no
C(23) C(24) H(24) 121.6(14) no
C(25) C(24) H(24) 120.0(14) no
C(24) C(25) C(26) 120.6(3) no
C(24) C(25) H(25) 117.3(16) no
C(26) C(25) H(25) 122.1(16) no
C(25) C(26) C(27) 120.7(3) no
C(25) C(26) H(26) 124.8(16) no
C(27) C(26) H(26) 114.5(16) no
C(26) C(27) C(28) 119.6(3) no
C(26) C(27) H(27) 119.7(15) no
C(28) C(27) H(27) 120.7(15) no
C(23) C(28) C(27) 119.8(3) no
C(23) C(28) H(28) 118.4(15) no
C(27) C(28) H(28) 121.8(15) no

loop_
_geom_bond_atom_site_label_1
_geom_bond_atom_site_label_2
_geom_bond_distance
_geom_bond_publ_flag
As C(5) 1.910(2) no
As C(11) 1.900(3) no
As C(17) 1.900(2) no
As C(23) 1.913(2) no
Cl C(3) 1.740(3) yes
N(1) C(1) 1.160(4) yes
N(2) C(1) 1.301(4) yes
N(2) C(2) 1.392(3) yes
C(2) C(3) 1.392(4) yes
C(2) C(4) 1.398(4) no
C(3) C(4)a 1.379(4) yes
C(4) C(3)a 1.379(4) no
C(4) H(4) 0.86(2) yes
C(5) C(6) 1.377(4) no
C(5) C(10) 1.380(4) no
C(6) C(7) 1.369(5) no
C(6) H(6) 0.87(2) no
C(7) C(8) 1.358(5) no
C(7) H(7) 0.96(3) no
C(8) C(9) 1.373(5) no
C(8) H(8) 0.95(3) no
C(9) C(10) 1.385(4) no
C(9) H(9) 0.92(2) no
C(10) H(10) 0.95(2) no
C(11) C(12) 1.376(4) no
C(11) C(16) 1.384(4) no
C(12) C(13) 1.389(5) no
C(12) H(12) 1.02(3) no
C(13) C(14) 1.370(7) no
C(13) H(13) 0.98(3) no
C(14) C(15) 1.351(7) no
C(14) H(14) 0.94(3) no
C(15) C(16) 1.387(5) no
C(15) H(15) 1.03(3) no
C(16) H(16) 0.90(2) no
C(17) C(18) 1.383(4) no
C(17) C(22) 1.381(4) no
C(18) C(19) 1.382(4) no
C(18) H(18) 0.95(2) no
C(19) C(20) 1.371(5) no
C(19) H(19) 0.90(2) no
C(20) C(21) 1.361(6) no
C(20) H(20) 0.99(3) no
C(21) C(22) 1.375(5) no
C(21) H(21) 0.85(3) no
C(22) H(22) 0.93(2) no
C(23) C(24) 1.382(4) no
C(23) C(28) 1.362(4) no
C(24) C(25) 1.385(5) no
C(24) H(24) 0.97(2) no
C(25) C(26) 1.358(6) no
C(25) H(25) 0.94(3) no
C(26) C(27) 1.367(6) no
C(26) H(26) 0.98(3) no
C(27) C(28) 1.381(5) no
C(27) H(27) 0.97(3) no
C(28) H(28) 0.85(2) no
